data_2206632
loop_
_publ_author_name
'Ying-Jie Li'
'Hong-Xing Wang'
'Jian-Feng Hou'

_publ_section_title
;
 <i>N</i>-Methyl-<i>N</i>-(ferrocenylmethyl)aniline
;
_journal_coeditor_code BT6706
_journal_issue 9
_journal_name_full 'Acta Crystallographica Section E'
_journal_page_first m1785
_journal_page_last m1786
_journal_paper_doi 10.1107/S1600536805025262
_journal_volume 61
_journal_year 2005
_chemical_formula_iupac '[Fe (C5 H5) (C13 H14 N)]'
_chemical_formula_moiety 'C18 H19 Fe N'
_chemical_formula_sum 'C18 H19 Fe N'
_chemical_formula_weight 305.19
_chemical_melting_point 327
_chemical_name_systematic
;
N-methyl-N-(ferrocenylmethyl)aniline
;
_space_group_IT_number 14
_symmetry_cell_setting monoclinic
_symmetry_space_group_name_Hall '-P 2ybc'
_symmetry_space_group_name_H-M 'P 1 21/c 1'
_atom_sites_solution_hydrogens geom
_atom_sites_solution_primary direct
_atom_sites_solution_secondary difmap
_cell_angle_alpha 90.00
_cell_angle_beta 104.762(4)
_cell_angle_gamma 90.00
_cell_formula_units_Z 4
_cell_length_a 9.626(2)
_cell_length_b 11.675(2)
_cell_length_c 14.062(3)
_cell_measurement_reflns_used 2691
_cell_measurement_temperature 294
_cell_measurement_theta_max 24.40
_cell_measurement_theta_min 2.19
_cell_volume 1528.2(5)
_computing_cell_refinement SMART
_computing_data_collection 'SMART (Bruker, 1997)'
_computing_data_reduction 'SAINT (Bruker, 1997)'
_computing_molecular_graphics 'SHELXTL (Bruker, 1997)'
_computing_publication_material SHELXTL
_computing_structure_refinement 'SHELXL97 (Sheldrick, 1997)'
_computing_structure_solution 'SHELXS97 (Sheldrick, 1997)'
_diffrn_ambient_temperature 294
_diffrn_measured_fraction_theta_full 0.995
_diffrn_measured_fraction_theta_max 0.995
_diffrn_measurement_device_type 'Bruker SMART CCD area-detector'
_diffrn_measurement_method '\f and \w'
_diffrn_radiation_monochromator graphite
_diffrn_radiation_source 'fine-focus sealed tube'
_diffrn_radiation_type MoK\a
_diffrn_radiation_wavelength 0.71073
_diffrn_reflns_av_R_equivalents 0.0281
_diffrn_reflns_av_sigmaI/netI 0.0347
_diffrn_reflns_limit_h_max 11
_diffrn_reflns_limit_h_min -11
_diffrn_reflns_limit_k_max 13
_diffrn_reflns_limit_k_min -14
_diffrn_reflns_limit_l_max 17
_diffrn_reflns_limit_l_min -10
_diffrn_reflns_number 8371
_diffrn_reflns_theta_full 26.34
_diffrn_reflns_theta_max 26.34
_diffrn_reflns_theta_min 2.30
_diffrn_standards_decay_% 0
_diffrn_standards_interval_count 0
_diffrn_standards_interval_time 0
_diffrn_standards_number 0
_exptl_absorpt_coefficient_mu 0.976
_exptl_absorpt_correction_T_max 0.807
_exptl_absorpt_correction_T_min 0.704
_exptl_absorpt_correction_type multi-scan
_exptl_absorpt_process_details '(SADABS; Sheldrick, 1996)'
_exptl_crystal_colour yellow
_exptl_crystal_density_diffrn 1.327
_exptl_crystal_density_method 'not measured'
_exptl_crystal_description block
_exptl_crystal_F_000 640
_exptl_crystal_size_max 0.34
_exptl_crystal_size_mid 0.30
_exptl_crystal_size_min 0.22
_refine_diff_density_max 0.491
_refine_diff_density_min -0.381
_refine_ls_extinction_method none
_refine_ls_goodness_of_fit_ref 1.052
_refine_ls_hydrogen_treatment constr
_refine_ls_matrix_type full
_refine_ls_number_parameters 182
_refine_ls_number_reflns 3089
_refine_ls_number_restraints 18
_refine_ls_restrained_S_all 1.089
_refine_ls_R_factor_all 0.0654
_refine_ls_R_factor_gt 0.0389
_refine_ls_shift/su_max 0.003
_refine_ls_shift/su_mean 0.000
_refine_ls_structure_factor_coef Fsqd
_refine_ls_weighting_details 'calc w = 1/[\s^2^(Fo^2^)+(0.043P)^2^+0.4801P] where P = (Fo^2^+2Fc^2^)/3'
_refine_ls_weighting_scheme calc
_refine_ls_wR_factor_gt 0.0864
_refine_ls_wR_factor_ref 0.1002
_reflns_number_gt 2166
_reflns_number_total 3089
_reflns_threshold_expression I>2\s(I)
_cod_data_source_file bt6706.cif
_cod_data_source_block I
_cod_depositor_comments
;
The following automatic conversions were performed:
'_symmetry_cell_setting' value 'Monoclinic' changed to 'monoclinic'
according to '/home/saulius/struct/CIF-dictionaries/cif_core.dic'
dictionary named 'cif_core.dic' version 2.4.1 from 2010-06-29.

Automatic conversion script
Id: cif_fix_enum 1527 2010-12-29 10:47:43Z saulius 

The following automatic conversions were performed:

'_symmetry_cell_setting' value 'Monoclinic' changed to 'monoclinic'
according to /home/saulius/struct/CIF-dictionaries/cif_core.dic
dictionary named 'cif_core.dic' version 2.4.1 from 2010-06-29.

Automatic conversion script
Id: cif_fix_values 1715 2011-07-08 13:25:40Z adriana 
;
_cod_original_cell_volume 1528.1(5)
_cod_original_sg_symbol_H-M 'P 21/c'
_cod_database_code 2206632
_cod_database_fobs_code 2206632

loop_
_symmetry_equiv_pos_as_xyz
'x, y, z'
'-x, y+1/2, -z+1/2'
'-x, -y, -z'
'x, -y-1/2, z-1/2'

loop_
_atom_site_label
_atom_site_fract_x
_atom_site_fract_y
_atom_site_fract_z
_atom_site_U_iso_or_equiv
_atom_site_adp_type
_atom_site_calc_flag
_atom_site_refinement_flags
_atom_site_occupancy
_atom_site_type_symbol
Fe1 0.61561(4) 0.65384(3) 0.15894(3) 0.04477(15) Uani d . 1 Fe
N1 0.9675(3) 0.4031(3) 0.1781(2) 0.0764(8) Uani d . 1 N
C1 0.5626(4) 0.6000(4) 0.2815(2) 0.0786(10) Uani d . 1 C
H1 0.6131 0.5463 0.3260 0.094 Uiso calc R 1 H
C2 0.4504(3) 0.5777(3) 0.1997(2) 0.0674(9) Uani d . 1 C
H2 0.4132 0.5056 0.1798 0.081 Uiso calc R 1 H
C3 0.4029(4) 0.6785(3) 0.1529(3) 0.0783(10) Uani d . 1 C
H3 0.3279 0.6866 0.0966 0.094 Uiso calc R 1 H
C4 0.4853(6) 0.7652(3) 0.2035(4) 0.1005(14) Uani d U 1 C
H4 0.4759 0.8424 0.1868 0.121 Uiso calc R 1 H
C5 0.5859(5) 0.7191(5) 0.2845(3) 0.1002(15) Uani d U 1 C
H5 0.6546 0.7593 0.3310 0.120 Uiso calc R 1 H
C6 0.6812(3) 0.5473(3) 0.06382(19) 0.0573(7) Uani d . 1 C
H6 0.6419 0.4765 0.0413 0.069 Uiso calc R 1 H
C7 0.6376(4) 0.6534(3) 0.0188(2) 0.0681(9) Uani d . 1 C
H7 0.5646 0.6649 -0.0381 0.082 Uiso calc R 1 H
C8 0.7235(4) 0.7389(3) 0.0747(3) 0.0774(10) Uani d . 1 C
H8 0.7168 0.8171 0.0617 0.093 Uiso calc R 1 H
C9 0.8222(3) 0.6853(3) 0.1545(2) 0.0687(9) Uani d . 1 C
H9 0.8928 0.7222 0.2022 0.082 Uiso calc R 1 H
C10 0.7948(3) 0.5656(3) 0.14897(19) 0.0544(7) Uani d . 1 C
C11 0.8731(4) 0.4746(3) 0.2194(2) 0.0785(10) Uani d . 1 C
H11A 0.9298 0.5117 0.2783 0.094 Uiso calc R 1 H
H11B 0.8030 0.4261 0.2385 0.094 Uiso calc R 1 H
C12 1.0883(4) 0.4648(4) 0.1588(3) 0.1031(14) Uani d U 1 C
H12A 1.1659 0.4124 0.1608 0.155 Uiso calc R 1 H
H12B 1.1192 0.5230 0.2078 0.155 Uiso calc R 1 H
H12C 1.0596 0.4997 0.0949 0.155 Uiso calc R 1 H
C13 0.9138(3) 0.3071(3) 0.1226(2) 0.0599(8) Uani d . 1 C
C14 0.9802(3) 0.2644(3) 0.0520(2) 0.0701(9) Uani d . 1 C
H14 1.0556 0.3049 0.0378 0.084 Uiso calc R 1 H
C15 0.9354(4) 0.1637(4) 0.0037(3) 0.0872(11) Uani d . 1 C
H15 0.9831 0.1363 -0.0415 0.105 Uiso calc R 1 H
C16 0.8228(5) 0.1023(4) 0.0200(3) 0.0920(12) Uani d . 1 C
H16 0.7935 0.0342 -0.0135 0.110 Uiso calc R 1 H
C17 0.7542(4) 0.1439(4) 0.0870(3) 0.0914(12) Uani d . 1 C
H17 0.6767 0.1037 0.0985 0.110 Uiso calc R 1 H
C18 0.7975(4) 0.2441(3) 0.1378(3) 0.0779(10) Uani d . 1 C
H18 0.7487 0.2703 0.1828 0.093 Uiso calc R 1 H

loop_
_atom_site_aniso_label
_atom_site_aniso_U_11
_atom_site_aniso_U_22
_atom_site_aniso_U_33
_atom_site_aniso_U_12
_atom_site_aniso_U_13
_atom_site_aniso_U_23
Fe1 0.0483(2) 0.0461(2) 0.0426(2) -0.00257(19) 0.01652(16) -0.00469(17)
N1 0.0459(15) 0.081(2) 0.099(2) 0.0144(14) 0.0129(14) -0.0068(17)
C1 0.075(2) 0.114(3) 0.055(2) 0.009(2) 0.0302(18) 0.021(2)
C2 0.062(2) 0.069(2) 0.078(2) -0.0128(17) 0.0312(18) -0.0071(18)
C3 0.060(2) 0.101(3) 0.080(2) 0.026(2) 0.0293(18) 0.008(2)
C4 0.136(4) 0.062(2) 0.132(4) 0.015(2) 0.087(3) -0.014(2)
C5 0.103(3) 0.140(4) 0.075(3) -0.056(3) 0.052(2) -0.068(3)
C6 0.0563(17) 0.073(2) 0.0434(15) 0.0061(15) 0.0143(13) -0.0121(14)
C7 0.071(2) 0.094(3) 0.0441(16) 0.005(2) 0.0227(14) 0.0070(17)
C8 0.083(2) 0.074(2) 0.090(3) -0.005(2) 0.047(2) 0.020(2)
C9 0.0538(19) 0.084(2) 0.072(2) -0.0210(17) 0.0242(16) -0.0167(18)
C10 0.0424(15) 0.075(2) 0.0465(15) 0.0039(14) 0.0120(12) -0.0128(14)
C11 0.069(2) 0.099(3) 0.061(2) 0.025(2) 0.0044(16) -0.0071(18)
C12 0.057(2) 0.094(3) 0.153(4) 0.002(2) 0.018(2) -0.021(3)
C13 0.0419(16) 0.071(2) 0.0657(19) 0.0170(15) 0.0120(14) 0.0138(16)
C14 0.0543(19) 0.080(2) 0.081(2) 0.0100(17) 0.0256(17) 0.0102(19)
C15 0.081(3) 0.089(3) 0.093(3) 0.021(2) 0.026(2) 0.000(2)
C16 0.093(3) 0.074(3) 0.096(3) 0.006(2) 0.001(2) 0.001(2)
C17 0.074(3) 0.089(3) 0.107(3) -0.013(2) 0.016(2) 0.025(3)
C18 0.063(2) 0.098(3) 0.078(2) 0.009(2) 0.0279(18) 0.013(2)

loop_
_atom_type_symbol
_atom_type_description
_atom_type_scat_dispersion_real
_atom_type_scat_dispersion_imag
_atom_type_scat_source
C C 0.0033 0.0016 'International Tables Vol C Tables 4.2.6.8 and 6.1.1.4'
H H 0.0000 0.0000 'International Tables Vol C Tables 4.2.6.8 and 6.1.1.4'
N N 0.0061 0.0033 'International Tables Vol C Tables 4.2.6.8 and 6.1.1.4'
Fe Fe 0.3463 0.8444 'International Tables Vol C Tables 4.2.6.8 and 6.1.1.4'

loop_
_geom_angle_atom_site_label_1
_geom_angle_atom_site_label_2
_geom_angle_atom_site_label_3
_geom_angle
_geom_angle_publ_flag
C5 Fe1 C4 40.76(17) ?
C5 Fe1 C1 40.92(17) ?
C4 Fe1 C1 67.83(17) ?
C5 Fe1 C8 122.52(18) ?
C4 Fe1 C8 108.58(16) ?
C1 Fe1 C8 158.72(17) ?
C5 Fe1 C2 67.69(14) ?
C4 Fe1 C2 66.39(16) ?
C1 Fe1 C2 40.10(14) ?
C8 Fe1 C2 159.55(15) ?
C5 Fe1 C7 157.7(2) ?
C4 Fe1 C7 121.98(18) ?
C1 Fe1 C7 159.62(17) ?
C8 Fe1 C7 40.42(13) ?
C2 Fe1 C7 123.73(14) ?
C5 Fe1 C9 108.48(14) ?
C4 Fe1 C9 125.65(17) ?
C1 Fe1 C9 122.89(15) ?
C8 Fe1 C9 40.85(13) ?
C2 Fe1 C9 158.27(15) ?
C7 Fe1 C9 68.15(14) ?
C5 Fe1 C6 160.8(2) ?
C4 Fe1 C6 156.70(19) ?
C1 Fe1 C6 123.88(15) ?
C8 Fe1 C6 67.95(14) ?
C2 Fe1 C6 108.31(13) ?
C7 Fe1 C6 40.35(12) ?
C9 Fe1 C6 67.83(12) ?
C5 Fe1 C10 124.25(18) ?
C4 Fe1 C10 161.78(19) ?
C1 Fe1 C10 107.61(14) ?
C8 Fe1 C10 68.87(14) ?
C2 Fe1 C10 122.31(14) ?
C7 Fe1 C10 68.57(12) ?
C9 Fe1 C10 40.74(12) ?
C6 Fe1 C10 40.58(11) ?
C5 Fe1 C3 67.58(16) ?
C4 Fe1 C3 39.37(16) ?
C1 Fe1 C3 67.16(14) ?
C8 Fe1 C3 124.30(16) ?
C2 Fe1 C3 39.23(13) ?
C7 Fe1 C3 108.04(14) ?
C9 Fe1 C3 161.11(15) ?
C6 Fe1 C3 122.10(14) ?
C10 Fe1 C3 156.92(14) ?
C13 N1 C12 119.7(3) yes
C13 N1 C11 120.4(3) yes
C12 N1 C11 113.6(3) yes
C2 C1 C5 107.1(4) yes
C2 C1 Fe1 70.33(18) ?
C5 C1 Fe1 69.20(19) ?
C2 C1 H1 126.4 ?
C5 C1 H1 126.4 ?
Fe1 C1 H1 125.6 ?
C3 C2 C1 109.4(3) yes
C3 C2 Fe1 71.17(19) ?
C1 C2 Fe1 69.58(18) ?
C3 C2 H2 125.3 ?
C1 C2 H2 125.3 ?
Fe1 C2 H2 125.5 ?
C4 C3 C2 107.9(4) yes
C4 C3 Fe1 69.0(2) ?
C2 C3 Fe1 69.60(18) ?
C4 C3 H3 126.0 ?
C2 C3 H3 126.0 ?
Fe1 C3 H3 126.9 ?
C3 C4 C5 109.1(4) yes
C3 C4 Fe1 71.6(2) ?
C5 C4 Fe1 69.4(2) ?
C3 C4 H4 125.4 ?
C5 C4 H4 125.4 ?
Fe1 C4 H4 125.1 ?
C4 C5 C1 106.5(3) yes
C4 C5 Fe1 69.83(19) ?
C1 C5 Fe1 69.89(18) ?
C4 C5 H5 126.8 ?
C1 C5 H5 126.8 ?
Fe1 C5 H5 125.1 ?
C7 C6 C10 109.0(3) yes
C7 C6 Fe1 69.59(16) ?
C10 C6 Fe1 69.83(15) ?
C7 C6 H6 125.5 ?
C10 C6 H6 125.5 ?
Fe1 C6 H6 126.7 ?
C8 C7 C6 108.0(3) yes
C8 C7 Fe1 69.35(17) ?
C6 C7 Fe1 70.06(16) ?
C8 C7 H7 126.0 ?
C6 C7 H7 126.0 ?
Fe1 C7 H7 126.2 ?
C7 C8 C9 108.1(3) yes
C7 C8 Fe1 70.23(17) ?
C9 C8 Fe1 70.16(18) ?
C7 C8 H8 126.0 ?
C9 C8 H8 126.0 ?
Fe1 C8 H8 125.2 ?
C8 C9 C10 108.2(3) yes
C8 C9 Fe1 68.99(18) ?
C10 C9 Fe1 69.83(16) ?
C8 C9 H9 125.9 ?
C10 C9 H9 125.9 ?
Fe1 C9 H9 126.9 ?
C6 C10 C9 106.7(3) yes
C6 C10 C11 126.5(3) yes
C9 C10 C11 126.8(3) yes
C6 C10 Fe1 69.59(16) ?
C9 C10 Fe1 69.43(17) ?
C11 C10 Fe1 126.6(2) ?
N1 C11 C10 113.4(3) yes
N1 C11 H11A 108.9 ?
C10 C11 H11A 108.9 ?
N1 C11 H11B 108.9 ?
C10 C11 H11B 108.9 ?
H11A C11 H11B 107.7 ?
N1 C12 H12A 109.5 ?
N1 C12 H12B 109.5 ?
H12A C12 H12B 109.5 ?
N1 C12 H12C 109.5 ?
H12A C12 H12C 109.5 ?
H12B C12 H12C 109.5 ?
N1 C13 C18 122.3(3) yes
N1 C13 C14 121.0(3) yes
C18 C13 C14 116.6(3) yes
C15 C14 C13 120.9(3) yes
C15 C14 H14 119.5 ?
C13 C14 H14 119.5 ?
C16 C15 C14 121.9(4) yes
C16 C15 H15 119.0 ?
C14 C15 H15 119.0 ?
C15 C16 C17 118.1(4) yes
C15 C16 H16 121.0 ?
C17 C16 H16 121.0 ?
C16 C17 C18 121.5(4) yes
C16 C17 H17 119.2 ?
C18 C17 H17 119.2 ?
C17 C18 C13 120.9(3) yes
C17 C18 H18 119.5 ?
C13 C18 H18 119.5 ?

loop_
_geom_bond_atom_site_label_1
_geom_bond_atom_site_label_2
_geom_bond_distance
_geom_bond_publ_flag
Fe1 C5 2.009(3) ?
Fe1 C4 2.015(3) ?
Fe1 C1 2.018(3) ?
Fe1 C8 2.023(3) ?
Fe1 C2 2.028(3) ?
Fe1 C7 2.035(3) ?
Fe1 C9 2.039(3) ?
Fe1 C6 2.041(3) ?
Fe1 C10 2.044(3) ?
Fe1 C3 2.048(3) ?
N1 C13 1.388(4) yes
N1 C12 1.451(4) yes
N1 C11 1.459(4) yes
C1 C2 1.387(5) ?
C1 C5 1.408(6) ?
C1 H1 0.9300 ?
C2 C3 1.368(5) ?
C2 H2 0.9300 ?
C3 C4 1.369(5) ?
C3 H3 0.9300 ?
C4 C5 1.401(6) ?
C4 H4 0.9300 ?
C5 H5 0.9300 ?
C6 C7 1.406(4) ?
C6 C10 1.417(4) ?
C6 H6 0.9300 ?
C7 C8 1.402(5) ?
C7 H7 0.9300 ?
C8 C9 1.418(5) ?
C8 H8 0.9300 ?
C9 C10 1.421(4) ?
C9 H9 0.9300 ?
C10 C11 1.516(4) yes
C11 H11A 0.9700 ?
C11 H11B 0.9700 ?
C12 H12A 0.9600 ?
C12 H12B 0.9600 ?
C12 H12C 0.9600 ?
C13 C18 1.401(4) yes
C13 C14 1.401(4) yes
C14 C15 1.371(5) yes
C14 H14 0.9300 ?
C15 C16 1.367(5) yes
C15 H15 0.9300 ?
C16 C17 1.370(5) yes
C16 H16 0.9300 ?
C17 C18 1.378(5) yes
C17 H17 0.9300 ?
C18 H18 0.9300 ?

loop_
_geom_torsion_atom_site_label_1
_geom_torsion_atom_site_label_2
_geom_torsion_atom_site_label_3
_geom_torsion_atom_site_label_4
_geom_torsion
_geom_torsion_publ_flag
C5 Fe1 C1 C2 118.0(3) ?
C4 Fe1 C1 C2 79.2(3) ?
C8 Fe1 C1 C2 163.6(4) ?
C7 Fe1 C1 C2 -43.9(5) ?
C9 Fe1 C1 C2 -161.7(2) ?
C6 Fe1 C1 C2 -77.9(2) ?
C10 Fe1 C1 C2 -119.6(2) ?
C3 Fe1 C1 C2 36.4(2) ?
C4 Fe1 C1 C5 -38.9(3) ?
C8 Fe1 C1 C5 45.5(5) ?
C2 Fe1 C1 C5 -118.0(3) ?
C7 Fe1 C1 C5 -161.9(4) ?
C9 Fe1 C1 C5 80.2(3) ?
C6 Fe1 C1 C5 164.1(3) ?
C10 Fe1 C1 C5 122.4(3) ?
C3 Fe1 C1 C5 -81.6(3) ?
C5 C1 C2 C3 -0.6(4) ?
Fe1 C1 C2 C3 -60.2(2) ?
C5 C1 C2 Fe1 59.7(2) ?
C5 Fe1 C2 C3 81.4(3) ?
C4 Fe1 C2 C3 37.0(2) ?
C1 Fe1 C2 C3 120.1(3) ?
C8 Fe1 C2 C3 -42.8(5) ?
C7 Fe1 C2 C3 -76.8(3) ?
C9 Fe1 C2 C3 165.4(3) ?
C6 Fe1 C2 C3 -118.7(2) ?
C10 Fe1 C2 C3 -161.2(2) ?
C5 Fe1 C2 C1 -38.7(3) ?
C4 Fe1 C2 C1 -83.1(3) ?
C8 Fe1 C2 C1 -162.9(4) ?
C7 Fe1 C2 C1 163.1(2) ?
C9 Fe1 C2 C1 45.3(4) ?
C6 Fe1 C2 C1 121.2(2) ?
C10 Fe1 C2 C1 78.7(3) ?
C3 Fe1 C2 C1 -120.1(3) ?
C1 C2 C3 C4 0.7(4) ?
Fe1 C2 C3 C4 -58.5(2) ?
C1 C2 C3 Fe1 59.3(2) ?
C5 Fe1 C3 C4 37.9(3) ?
C1 Fe1 C3 C4 82.4(3) ?
C8 Fe1 C3 C4 -77.1(3) ?
C2 Fe1 C3 C4 119.6(3) ?
C7 Fe1 C3 C4 -118.8(3) ?
C9 Fe1 C3 C4 -43.7(5) ?
C6 Fe1 C3 C4 -160.9(3) ?
C10 Fe1 C3 C4 163.7(3) ?
C5 Fe1 C3 C2 -81.7(3) ?
C4 Fe1 C3 C2 -119.6(3) ?
C1 Fe1 C3 C2 -37.2(2) ?
C8 Fe1 C3 C2 163.3(2) ?
C7 Fe1 C3 C2 121.6(2) ?
C9 Fe1 C3 C2 -163.3(4) ?
C6 Fe1 C3 C2 79.5(2) ?
C10 Fe1 C3 C2 44.1(4) ?
C2 C3 C4 C5 -0.6(4) ?
Fe1 C3 C4 C5 -59.5(3) ?
C2 C3 C4 Fe1 58.9(2) ?
C5 Fe1 C4 C3 -119.6(4) ?
C1 Fe1 C4 C3 -80.5(3) ?
C8 Fe1 C4 C3 121.8(3) ?
C2 Fe1 C4 C3 -36.9(2) ?
C7 Fe1 C4 C3 79.3(3) ?
C9 Fe1 C4 C3 164.0(2) ?
C6 Fe1 C4 C3 44.6(5) ?
C10 Fe1 C4 C3 -159.4(4) ?
C1 Fe1 C4 C5 39.0(2) ?
C8 Fe1 C4 C5 -118.6(3) ?
C2 Fe1 C4 C5 82.7(3) ?
C7 Fe1 C4 C5 -161.1(2) ?
C9 Fe1 C4 C5 -76.4(3) ?
C6 Fe1 C4 C5 164.1(3) ?
C10 Fe1 C4 C5 -39.8(6) ?
C3 Fe1 C4 C5 119.6(4) ?
C3 C4 C5 C1 0.3(4) ?
Fe1 C4 C5 C1 -60.6(2) ?
C3 C4 C5 Fe1 60.9(3) ?
C2 C1 C5 C4 0.2(4) ?
Fe1 C1 C5 C4 60.6(2) ?
C2 C1 C5 Fe1 -60.4(2) ?
C1 Fe1 C5 C4 -117.1(3) ?
C8 Fe1 C5 C4 80.7(3) ?
C2 Fe1 C5 C4 -79.2(3) ?
C7 Fe1 C5 C4 46.3(5) ?
C9 Fe1 C5 C4 123.6(3) ?
C6 Fe1 C5 C4 -160.9(4) ?
C10 Fe1 C5 C4 166.0(2) ?
C3 Fe1 C5 C4 -36.6(2) ?
C4 Fe1 C5 C1 117.1(3) ?
C8 Fe1 C5 C1 -162.1(2) ?
C2 Fe1 C5 C1 37.9(2) ?
C7 Fe1 C5 C1 163.4(3) ?
C9 Fe1 C5 C1 -119.2(2) ?
C6 Fe1 C5 C1 -43.7(5) ?
C10 Fe1 C5 C1 -76.9(3) ?
C3 Fe1 C5 C1 80.5(2) ?
C5 Fe1 C6 C7 -164.5(4) ?
C4 Fe1 C6 C7 48.3(4) ?
C1 Fe1 C6 C7 162.5(2) ?
C8 Fe1 C6 C7 -37.6(2) ?
C2 Fe1 C6 C7 120.9(2) ?
C9 Fe1 C6 C7 -81.9(2) ?
C10 Fe1 C6 C7 -120.4(3) ?
C3 Fe1 C6 C7 80.0(2) ?
C5 Fe1 C6 C10 -44.0(5) ?
C4 Fe1 C6 C10 168.7(3) ?
C1 Fe1 C6 C10 -77.1(2) ?
C8 Fe1 C6 C10 82.8(2) ?
C2 Fe1 C6 C10 -118.6(2) ?
C7 Fe1 C6 C10 120.4(3) ?
C9 Fe1 C6 C10 38.56(19) ?
C3 Fe1 C6 C10 -159.55(19) ?
C10 C6 C7 C8 0.3(3) ?
Fe1 C6 C7 C8 59.2(2) ?
C10 C6 C7 Fe1 -58.86(19) ?
C5 Fe1 C7 C8 47.3(5) ?
C4 Fe1 C7 C8 81.2(3) ?
C1 Fe1 C7 C8 -165.1(4) ?
C2 Fe1 C7 C8 162.5(2) ?
C9 Fe1 C7 C8 -38.2(2) ?
C6 Fe1 C7 C8 -119.2(3) ?
C10 Fe1 C7 C8 -82.2(2) ?
C3 Fe1 C7 C8 122.1(2) ?
C5 Fe1 C7 C6 166.6(4) ?
C4 Fe1 C7 C6 -159.6(2) ?
C1 Fe1 C7 C6 -45.9(5) ?
C8 Fe1 C7 C6 119.2(3) ?
C2 Fe1 C7 C6 -78.3(2) ?
C9 Fe1 C7 C6 81.0(2) ?
C10 Fe1 C7 C6 37.05(18) ?
C3 Fe1 C7 C6 -118.7(2) ?
C6 C7 C8 C9 0.6(4) ?
Fe1 C7 C8 C9 60.2(2) ?
C6 C7 C8 Fe1 -59.6(2) ?
C5 Fe1 C8 C7 -160.7(3) ?
C4 Fe1 C8 C7 -117.8(3) ?
C1 Fe1 C8 C7 165.7(4) ?
C2 Fe1 C8 C7 -45.8(5) ?
C9 Fe1 C8 C7 118.7(3) ?
C6 Fe1 C8 C7 37.57(19) ?
C10 Fe1 C8 C7 81.4(2) ?
C3 Fe1 C8 C7 -77.1(3) ?
C5 Fe1 C8 C9 80.6(3) ?
C4 Fe1 C8 C9 123.5(3) ?
C1 Fe1 C8 C9 47.0(5) ?
C2 Fe1 C8 C9 -164.5(3) ?
C7 Fe1 C8 C9 -118.7(3) ?
C6 Fe1 C8 C9 -81.1(2) ?
C10 Fe1 C8 C9 -37.35(19) ?
C3 Fe1 C8 C9 164.2(2) ?
C7 C8 C9 C10 -1.3(4) ?
Fe1 C8 C9 C10 59.0(2) ?
C7 C8 C9 Fe1 -60.3(2) ?
C5 Fe1 C9 C8 -118.7(3) ?
C4 Fe1 C9 C8 -76.7(3) ?
C1 Fe1 C9 C8 -161.6(2) ?
C2 Fe1 C9 C8 165.4(3) ?
C7 Fe1 C9 C8 37.8(2) ?
C6 Fe1 C9 C8 81.5(2) ?
C10 Fe1 C9 C8 119.9(3) ?
C3 Fe1 C9 C8 -44.1(5) ?
C5 Fe1 C9 C10 121.4(2) ?
C4 Fe1 C9 C10 163.4(2) ?
C1 Fe1 C9 C10 78.5(2) ?
C8 Fe1 C9 C10 -119.9(3) ?
C2 Fe1 C9 C10 45.5(4) ?
C7 Fe1 C9 C10 -82.09(19) ?
C6 Fe1 C9 C10 -38.41(17) ?
C3 Fe1 C9 C10 -164.0(4) ?
C7 C6 C10 C9 -1.1(3) ?
Fe1 C6 C10 C9 -59.82(19) ?
C7 C6 C10 C11 179.8(3) ?
Fe1 C6 C10 C11 121.1(3) ?
C7 C6 C10 Fe1 58.7(2) ?
C8 C9 C10 C6 1.5(3) ?
Fe1 C9 C10 C6 59.92(18) ?
C8 C9 C10 C11 -179.5(3) ?
Fe1 C9 C10 C11 -121.0(3) ?
C8 C9 C10 Fe1 -58.5(2) ?
C5 Fe1 C10 C6 163.9(2) ?
C4 Fe1 C10 C6 -165.7(5) ?
C1 Fe1 C10 C6 121.9(2) ?
C8 Fe1 C10 C6 -80.4(2) ?
C2 Fe1 C10 C6 80.4(2) ?
C7 Fe1 C10 C6 -36.84(18) ?
C9 Fe1 C10 C6 -117.8(3) ?
C3 Fe1 C10 C6 49.0(4) ?
C5 Fe1 C10 C9 -78.3(3) ?
C4 Fe1 C10 C9 -47.9(5) ?
C1 Fe1 C10 C9 -120.3(2) ?
C8 Fe1 C10 C9 37.4(2) ?
C2 Fe1 C10 C9 -161.8(2) ?
C7 Fe1 C10 C9 81.0(2) ?
C6 Fe1 C10 C9 117.8(3) ?
C3 Fe1 C10 C9 166.8(3) ?
C5 Fe1 C10 C11 42.9(4) ?
C4 Fe1 C10 C11 73.3(6) ?
C1 Fe1 C10 C11 0.9(3) ?
C8 Fe1 C10 C11 158.6(3) ?
C2 Fe1 C10 C11 -40.6(3) ?
C7 Fe1 C10 C11 -157.8(3) ?
C9 Fe1 C10 C11 121.2(3) ?
C6 Fe1 C10 C11 -121.0(4) ?
C3 Fe1 C10 C11 -72.0(4) ?
C13 N1 C11 C10 -86.0(4) yes
C12 N1 C11 C10 66.1(4) yes
C6 C10 C11 N1 71.4(4) yes
C9 C10 C11 N1 -107.5(3) yes
Fe1 C10 C11 N1 162.0(2) ?
C12 N1 C13 C18 -180.0(3) yes
C11 N1 C13 C18 -29.5(5) yes
C12 N1 C13 C14 4.0(5) yes
C11 N1 C13 C14 154.5(3) yes
N1 C13 C14 C15 173.9(3) yes
C18 C13 C14 C15 -2.3(5) ?
C13 C14 C15 C16 1.7(6) ?
C14 C15 C16 C17 -0.1(6) ?
C15 C16 C17 C18 -0.7(6) ?
C16 C17 C18 C13 -0.1(6) ?
N1 C13 C18 C17 -174.6(3) yes
C14 C13 C18 C17 1.5(5) ?
